data_7717002
loop_
_publ_author_name
'Zhou, Xuejuan'
'Qin, Huiliang'
'Zeng, Zhaopeng'
'Luo, Shuchang'
'Yang, Tao'
'Cen, Peipei'
'Liu, Xiangyu'

_publ_section_title
;
 Modulation of the magnetic properties of mononuclear Dy(III) complexes by
 tuning the coordination geometry and local symmetry.
;
_journal_issue 39
_journal_name_full 'Dalton transactions (Cambridge, England : 2003)'
_journal_page_first 16219
_journal_page_last 16228
_journal_paper_doi 10.1039/d4dt02135e
_journal_volume 53
_journal_year 2024
_chemical_formula_moiety 'C34 H30 Cl4 Dy N8 O6, 2(C H2 Cl2), C24 H20 B'
_chemical_formula_sum 'C60 H54 B Cl8 Dy N8 O6'
_chemical_formula_weight 1440.02
_space_group_crystal_system monoclinic
_space_group_IT_number 14
_space_group_name_Hall '-P 2yn'
_space_group_name_H-M_alt 'P 1 21/n 1'
_atom_sites_solution_hydrogens geom
_atom_sites_solution_primary iterative
_audit_creation_date 2023-02-07
_audit_creation_method
;
Olex2 1.3
(compiled 2020.11.12 svn.r5f609507 for OlexSys, GUI svn.r6408)
;
_audit_update_record
;
2024-04-01 deposited with the CCDC.	2024-09-12 downloaded from the CCDC.
;
_cell_angle_alpha 90
_cell_angle_beta 93.964(12)
_cell_angle_gamma 90
_cell_formula_units_Z 4
_cell_length_a 12.429(5)
_cell_length_b 16.344(6)
_cell_length_c 30.943(10)
_cell_measurement_reflns_used 8428
_cell_measurement_temperature 296.0
_cell_measurement_theta_max 27.27
_cell_measurement_theta_min 2.34
_cell_volume 6271(4)
_computing_molecular_graphics 'Olex2 1.3 (Dolomanov et al., 2009)'
_computing_publication_material 'Olex2 1.3 (Dolomanov et al., 2009)'
_computing_structure_refinement 'XL  (Sheldrick, 2008)'
_computing_structure_solution 'olex2.solve 1.3 (Bourhis et al., 2015)'
_diffrn_ambient_temperature 296.0
_diffrn_measured_fraction_theta_full 0.996
_diffrn_measured_fraction_theta_max 0.988
_diffrn_measurement_device_type 'Bruker APEX-II CCD'
_diffrn_measurement_method '\f and \w scans'
_diffrn_radiation_type MoK\a
_diffrn_radiation_wavelength 0.71073
_diffrn_reflns_av_R_equivalents 0.0355
_diffrn_reflns_av_unetI/netI 0.0194
_diffrn_reflns_Laue_measured_fraction_full 0.996
_diffrn_reflns_Laue_measured_fraction_max 0.988
_diffrn_reflns_limit_h_max 16
_diffrn_reflns_limit_h_min -16
_diffrn_reflns_limit_k_max 21
_diffrn_reflns_limit_k_min -21
_diffrn_reflns_limit_l_max 39
_diffrn_reflns_limit_l_min -40
_diffrn_reflns_number 132829
_diffrn_reflns_point_group_measured_fraction_full 0.996
_diffrn_reflns_point_group_measured_fraction_max 0.988
_diffrn_reflns_theta_full 25.242
_diffrn_reflns_theta_max 27.568
_diffrn_reflns_theta_min 1.410
_diffrn_standards_number 0
_exptl_absorpt_coefficient_mu 1.589
_exptl_absorpt_correction_type none
_exptl_crystal_colour colourless
_exptl_crystal_colour_primary colourless
_exptl_crystal_density_diffrn 1.525
_exptl_crystal_description block
_exptl_crystal_F_000 2900
_exptl_crystal_size_max 0.12
_exptl_crystal_size_mid 0.11
_exptl_crystal_size_min 0.1
_refine_diff_density_max 1.621
_refine_diff_density_min -0.862
_refine_diff_density_rms 0.070
_refine_ls_extinction_method none
_refine_ls_goodness_of_fit_ref 1.131
_refine_ls_hydrogen_treatment constr
_refine_ls_matrix_type full
_refine_ls_number_parameters 789
_refine_ls_number_reflns 14346
_refine_ls_number_restraints 584
_refine_ls_restrained_S_all 1.146
_refine_ls_R_factor_all 0.0467
_refine_ls_R_factor_gt 0.0417
_refine_ls_shift/su_max 0.002
_refine_ls_shift/su_mean 0.000
_refine_ls_structure_factor_coef Fsqd
_refine_ls_weighting_details 'w=1/[\s^2^(Fo^2^)+(0.0485P)^2^+7.1537P] where P=(Fo^2^+2Fc^2^)/3'
_refine_ls_weighting_scheme calc
_refine_ls_wR_factor_gt 0.1101
_refine_ls_wR_factor_ref 0.1131
_reflns_Friedel_coverage 0.000
_reflns_number_gt 12974
_reflns_number_total 14346
_reflns_threshold_expression 'I > 2\s(I)'
_cod_data_source_file d4dt02135e2.cif
_cod_data_source_block xj82
_cod_depositor_comments 'Adding full bibliography for 7717000--7717002.cif.'
_cod_database_code 7717002
_shelx_shelxl_version_number 2018/3
_shelx_space_group_comment
;
The symmetry employed for this shelxl refinement is uniquely defined
by the following loop, which should always be used as a source of
symmetry information in preference to the above space-group names.
They are only intended as comments.
;
_shelx_estimated_absorpt_t_max 0.857
_shelx_estimated_absorpt_t_min 0.832
_olex2_refinement_description
;
1. Fixed Uiso
 At 1.2 times of:
  All C(H) groups, All C(H,H) groups
 At 1.5 times of:
  All C(H,H,H) groups
2. Restrained distances
 Cl6-C59 = C59-Cl5
 1.79 with sigma of 0.02
 Cl5A-C59A = C59A-Cl6A
 1.79 with sigma of 0.02
 Cl6-Cl5
 2.924 with sigma of 0.04
 Cl5A-Cl6A
 2.924 with sigma of 0.04
3. Uiso/Uaniso restraints and constraints
All non-hydrogen atoms have similar U: within 2A with sigma of 0.01 and sigma
for terminal atoms of 0.02 within 2A
4. Rigid body (RIGU) restrains
 C59, Cl5, Cl6
 with sigma for 1-2 distances of 0.001 and sigma for 1-3 distances of 0.002
 C59A, Cl6A, Cl5A
 with sigma for 1-2 distances of 0.001 and sigma for 1-3 distances of 0.002
5. Others
 Sof(C59A)=Sof(H59C)=Sof(H59D)=Sof(Cl5A)=Sof(Cl6A)=1-FVAR(1)
 Sof(Cl5)=Sof(Cl6)=Sof(C59)=Sof(H59A)=Sof(H59B)=FVAR(1)
6.a Secondary CH2 refined with riding coordinates:
 C20(H20A,H20B), C21(H21A,H21B), C31(H31A,H31B), C32(H32A,H32B), C59(H59A,
 H59B), C60(H60A,H60B), C59A(H59C,H59D)
6.b Aromatic/amide H refined with riding coordinates:
 C3(H3), C5(H5), C9(H9), C11(H11), C14(H14), C15(H15), C16(H16), C25(H25),
 C26(H26), C27(H27), C36(H36), C37(H37), C38(H38), C39(H39), C40(H40), C42(H42),
  C43(H43), C44(H44), C45(H45), C46(H46), C48(H48), C49(H49), C50(H50),
 C51(H51), C52(H52), C54(H54), C55(H55), C56(H56), C57(H57), C58(H58)
6.c Idealised Me refined as rotating group:
 C19(H19A,H19B,H19C), C23(H23A,H23B,H23C), C30(H30A,H30B,H30C), C34(H34A,H34B,
 H34C)
;
_olex2_submission_special_instructions 'No special instructions were received'

loop_
_space_group_symop_operation_xyz
'x, y, z'
'-x+1/2, y+1/2, -z+1/2'
'-x, -y, -z'
'x-1/2, -y-1/2, z-1/2'

loop_
_atom_site_label
_atom_site_type_symbol
_atom_site_fract_x
_atom_site_fract_y
_atom_site_fract_z
_atom_site_U_iso_or_equiv
_atom_site_adp_type
_atom_site_occupancy
_atom_site_site_symmetry_order
_atom_site_calc_flag
_atom_site_refinement_flags_posn
_atom_site_refinement_flags_adp
_atom_site_refinement_flags_occupancy
_atom_site_disorder_assembly
_atom_site_disorder_group
Dy1 Dy 0.24915(2) 0.71747(2) 0.42954(2) 0.04412(6) Uani 1 1 d . . . . .
Cl1 Cl -0.07766(9) 0.64863(6) 0.39891(4) 0.0663(3) Uani 1 1 d . U . . .
Cl2 Cl 0.08079(9) 0.88141(8) 0.50913(4) 0.0731(3) Uani 1 1 d . U . . .
Cl3 Cl 0.53186(12) 0.54260(8) 0.43317(4) 0.0874(4) Uani 1 1 d . U . . .
Cl4 Cl 0.41758(14) 0.80576(10) 0.33782(6) 0.1067(5) Uani 1 1 d . U . . .
O1 O 0.0880(2) 0.73271(16) 0.45552(8) 0.0533(6) Uani 1 1 d . U . . .
O2 O -0.3685(3) 0.8774(3) 0.40806(14) 0.0973(12) Uani 1 1 d . U . . .
O3 O -0.3028(4) 0.9719(3) 0.44923(14) 0.1132(15) Uani 1 1 d . U . . .
O4 O 0.4081(2) 0.69026(19) 0.40873(10) 0.0666(7) Uani 1 1 d . U . . .
O5 O 0.7957(3) 0.5643(3) 0.31089(16) 0.1175(16) Uani 1 1 d . U . . .
O6 O 0.7702(4) 0.6818(4) 0.28043(17) 0.1304(18) Uani 1 1 d . U . . .
N8 N 0.2645(3) 0.6539(2) 0.50603(11) 0.0584(8) Uani 1 1 d . U . . .
N1 N -0.2949(3) 0.9066(3) 0.43074(12) 0.0725(10) Uani 1 1 d . U . . .
N2 N 0.7470(3) 0.6290(4) 0.30592(16) 0.0899(13) Uani 1 1 d . U . . .
N3 N 0.1406(2) 0.79405(18) 0.36811(9) 0.0476(6) Uani 1 1 d . U . . .
N4 N 0.1977(3) 0.6412(2) 0.35975(11) 0.0624(8) Uani 1 1 d . U . . .
N5 N 0.2118(3) 0.5634(2) 0.43752(13) 0.0673(9) Uani 1 1 d . U . . .
N6 N 0.3633(3) 0.7897(2) 0.48816(11) 0.0606(8) Uani 1 1 d . U . . .
N7 N 0.2573(2) 0.87853(18) 0.42591(10) 0.0519(7) Uani 1 1 d . U . . .
C1 C -0.0023(3) 0.7709(2) 0.45051(11) 0.0452(7) Uani 1 1 d . U . . .
C2 C -0.0906(3) 0.7435(2) 0.42376(11) 0.0470(7) Uani 1 1 d . U . . .
C3 C -0.1854(3) 0.7867(2) 0.41610(12) 0.0527(8) Uani 1 1 d . U . . .
H3 H -0.241622 0.766338 0.397802 0.063 Uiso 1 1 calc R U . . .
C4 C -0.1938(3) 0.8614(2) 0.43661(12) 0.0541(8) Uani 1 1 d . U . . .
C5 C -0.1129(3) 0.8915(2) 0.46483(12) 0.0537(8) Uani 1 1 d . U . . .
H5 H -0.121208 0.941281 0.478795 0.064 Uiso 1 1 calc R U . . .
C6 C -0.0202(3) 0.8471(2) 0.47199(11) 0.0496(7) Uani 1 1 d . U . . .
C7 C 0.4853(3) 0.6759(2) 0.38406(13) 0.0529(8) Uani 1 1 d . U . . .
C8 C 0.5557(3) 0.6082(2) 0.39128(12) 0.0531(8) Uani 1 1 d . U . . .
C9 C 0.6391(3) 0.5927(3) 0.36581(14) 0.0611(9) Uani 1 1 d . U . . .
H9 H 0.683503 0.547476 0.371105 0.073 Uiso 1 1 calc R U . . .
C10 C 0.6561(3) 0.6456(3) 0.33206(15) 0.0658(10) Uani 1 1 d . U . . .
C11 C 0.5896(4) 0.7110(3) 0.32271(15) 0.0694(11) Uani 1 1 d . U . . .
H11 H 0.600833 0.744953 0.299336 0.083 Uiso 1 1 calc R U . . .
C12 C 0.5063(4) 0.7254(2) 0.34850(15) 0.0626(9) Uani 1 1 d . U . . .
C13 C 0.0923(3) 0.7522(3) 0.33480(11) 0.0548(8) Uani 1 1 d . U . . .
C14 C 0.0138(4) 0.7881(3) 0.30687(15) 0.0772(12) Uani 1 1 d . U . . .
H14 H -0.017588 0.758868 0.283493 0.093 Uiso 1 1 calc R U . . .
C15 C -0.0170(4) 0.8674(3) 0.31419(17) 0.0870(14) Uani 1 1 d . U . . .
H15 H -0.071844 0.891305 0.296548 0.104 Uiso 1 1 calc R U . . .
C16 C 0.0326(4) 0.9105(3) 0.34702(15) 0.0732(11) Uani 1 1 d . U . . .
H16 H 0.013444 0.964493 0.351959 0.088 Uiso 1 1 calc R U . . .
C17 C 0.1135(3) 0.8722(2) 0.37348(12) 0.0526(8) Uani 1 1 d . U . . .
C18 C 0.1302(3) 0.6666(3) 0.32990(12) 0.0584(9) Uani 1 1 d . U . . .
C19 C 0.0842(5) 0.6195(3) 0.29085(16) 0.0873(15) Uani 1 1 d . U . . .
H19A H 0.105805 0.645189 0.264922 0.131 Uiso 1 1 calc R U . . .
H19B H 0.006898 0.619186 0.290588 0.131 Uiso 1 1 calc R U . . .
H19C H 0.110573 0.564339 0.292248 0.131 Uiso 1 1 calc R U . . .
C20 C 0.2394(4) 0.5576(3) 0.36014(17) 0.0783(13) Uani 1 1 d . U . . .
H20A H 0.317545 0.558160 0.363407 0.094 Uiso 1 1 calc R U . . .
H20B H 0.217158 0.530223 0.333189 0.094 Uiso 1 1 calc R U . . .
C21 C 0.1943(4) 0.5135(3) 0.39790(19) 0.0846(14) Uani 1 1 d . U . . .
H21A H 0.117801 0.503844 0.391797 0.101 Uiso 1 1 calc R U . . .
H21B H 0.229799 0.460961 0.402129 0.101 Uiso 1 1 calc R U . . .
C22 C 0.1907(4) 0.5312(3) 0.47361(19) 0.0744(12) Uani 1 1 d . U . . .
C23 C 0.1463(5) 0.4459(3) 0.4787(3) 0.111(2) Uani 1 1 d . U . . .
H23A H 0.106069 0.429996 0.452476 0.167 Uiso 1 1 calc R U . . .
H23B H 0.099770 0.445258 0.502255 0.167 Uiso 1 1 calc R U . . .
H23C H 0.204719 0.408290 0.484754 0.167 Uiso 1 1 calc R U . . .
C24 C 0.2168(3) 0.5824(3) 0.51287(16) 0.0691(11) Uani 1 1 d . U . . .
C25 C 0.1977(4) 0.5567(4) 0.55499(19) 0.0889(15) Uani 1 1 d . U . . .
H25 H 0.162652 0.507530 0.559619 0.107 Uiso 1 1 calc R U . . .
C26 C 0.2319(5) 0.6056(4) 0.58895(19) 0.0956(16) Uani 1 1 d . U . . .
H26 H 0.219624 0.589923 0.617072 0.115 Uiso 1 1 calc R U . . .
C27 C 0.2839(4) 0.6772(4) 0.58200(16) 0.0853(14) Uani 1 1 d . U . . .
H27 H 0.308704 0.709880 0.605193 0.102 Uiso 1 1 calc R U . . .
C28 C 0.2996(3) 0.7009(3) 0.53938(13) 0.0642(10) Uani 1 1 d . U . . .
C29 C 0.3570(3) 0.7759(3) 0.52859(13) 0.0640(10) Uani 1 1 d . U . . .
C30 C 0.4050(5) 0.8291(4) 0.56452(16) 0.0950(18) Uani 1 1 d . U . . .
H30A H 0.453934 0.797391 0.583123 0.142 Uiso 1 1 calc R U . . .
H30B H 0.348484 0.850285 0.580962 0.142 Uiso 1 1 calc R U . . .
H30C H 0.443275 0.873710 0.552437 0.142 Uiso 1 1 calc R U . . .
C31 C 0.4201(4) 0.8604(3) 0.47233(16) 0.0711(11) Uani 1 1 d . U . . .
H31A H 0.464253 0.844495 0.449089 0.085 Uiso 1 1 calc R U . . .
H31B H 0.466428 0.884353 0.495496 0.085 Uiso 1 1 calc R U . . .
C32 C 0.3348(4) 0.9213(3) 0.45601(15) 0.0694(11) Uani 1 1 d . U . . .
H32A H 0.298235 0.943419 0.480114 0.083 Uiso 1 1 calc R U . . .
H32B H 0.367950 0.966163 0.441292 0.083 Uiso 1 1 calc R U . . .
C33 C 0.1800(3) 0.9181(2) 0.40701(12) 0.0544(8) Uani 1 1 d . U . . .
C34 C 0.1550(5) 1.0069(3) 0.41423(16) 0.0770(13) Uani 1 1 d . U . . .
H34A H 0.195768 1.025997 0.439711 0.116 Uiso 1 1 calc R U . . .
H34B H 0.079343 1.013026 0.417953 0.116 Uiso 1 1 calc R U . . .
H34C H 0.173771 1.038230 0.389629 0.116 Uiso 1 1 calc R U . . .
Cl5 Cl 0.8312(3) 0.5551(3) 0.15591(12) 0.1712(17) Uani 0.750(5) 1 d D U P A 1
Cl6 Cl 0.8088(3) 0.4137(3) 0.20858(15) 0.1438(13) Uani 0.750(5) 1 d D U P A 1
C59 C 0.8647(13) 0.5059(9) 0.2042(5) 0.159(4) Uani 0.750(5) 1 d D U P A 1
H59A H 0.942522 0.500053 0.207619 0.191 Uiso 0.750(5) 1 calc R U P A 1
H59B H 0.843073 0.540053 0.227766 0.191 Uiso 0.750(5) 1 calc R U P A 1
Cl7 Cl 1.0801(3) 0.8482(2) 0.62725(9) 0.1767(10) Uani 1 1 d . U . . .
Cl8 Cl 1.07446(17) 0.91205(13) 0.71525(7) 0.1294(6) Uani 1 1 d . U . . .
C60 C 1.0688(9) 0.8281(5) 0.6825(3) 0.155(3) Uani 1 1 d . U . . .
H60A H 1.000988 0.800222 0.685769 0.186 Uiso 1 1 calc R U . . .
H60B H 1.126335 0.791031 0.692384 0.186 Uiso 1 1 calc R U . . .
C35 C 0.5841(3) 0.6922(2) 0.67769(12) 0.0540(8) Uani 1 1 d . U . . .
C36 C 0.5757(4) 0.6077(3) 0.68482(14) 0.0688(11) Uani 1 1 d . U . . .
H36 H 0.635822 0.575289 0.681077 0.083 Uiso 1 1 calc R U . . .
C37 C 0.4839(5) 0.5701(3) 0.69700(15) 0.0818(13) Uani 1 1 d . U . . .
H37 H 0.483316 0.513899 0.701516 0.098 Uiso 1 1 calc R U . . .
C38 C 0.3933(4) 0.6150(4) 0.70250(15) 0.0826(14) Uani 1 1 d . U . . .
H38 H 0.330253 0.589301 0.709697 0.099 Uiso 1 1 calc R U . . .
C39 C 0.3958(4) 0.6985(4) 0.69736(15) 0.0798(13) Uani 1 1 d . U . . .
H39 H 0.335246 0.729890 0.702032 0.096 Uiso 1 1 calc R U . . .
C40 C 0.4906(3) 0.7360(3) 0.68497(13) 0.0644(10) Uani 1 1 d . U . . .
H40 H 0.491181 0.792498 0.681460 0.077 Uiso 1 1 calc R U . . .
C41 C 0.7011(3) 0.8317(2) 0.67076(14) 0.0620(9) Uani 1 1 d . U . . .
C42 C 0.6356(4) 0.8936(3) 0.65133(18) 0.0761(12) Uani 1 1 d . U . . .
H42 H 0.583805 0.878981 0.629566 0.091 Uiso 1 1 calc R U . . .
C43 C 0.6445(5) 0.9757(3) 0.6631(2) 0.0902(15) Uani 1 1 d . U . . .
H43 H 0.598995 1.014257 0.649388 0.108 Uiso 1 1 calc R U . . .
C44 C 0.7180(5) 0.9990(3) 0.6939(2) 0.0954(16) Uani 1 1 d . U . . .
H44 H 0.724156 1.053891 0.701545 0.115 Uiso 1 1 calc R U . . .
C45 C 0.7836(5) 0.9432(4) 0.7141(2) 0.0960(16) Uani 1 1 d . U . . .
H45 H 0.834639 0.959743 0.735758 0.115 Uiso 1 1 calc R U . . .
C46 C 0.7749(4) 0.8587(3) 0.70253(17) 0.0798(13) Uani 1 1 d . U . . .
H46 H 0.820603 0.820997 0.716917 0.096 Uiso 1 1 calc R U . . .
C47 C 0.8009(3) 0.6855(2) 0.66896(13) 0.0583(9) Uani 1 1 d . U . . .
C48 C 0.8273(4) 0.6549(3) 0.71026(16) 0.0794(12) Uani 1 1 d . U . . .
H48 H 0.776935 0.660242 0.730953 0.095 Uiso 1 1 calc R U . . .
C49 C 0.9243(5) 0.6168(4) 0.7223(2) 0.0946(15) Uani 1 1 d . U . . .
H49 H 0.937382 0.597038 0.750384 0.113 Uiso 1 1 calc R U . . .
C50 C 1.0009(5) 0.6084(4) 0.6929(2) 0.0961(16) Uani 1 1 d . U . . .
H50 H 1.066927 0.584008 0.700850 0.115 Uiso 1 1 calc R U . . .
C51 C 0.9785(4) 0.6366(4) 0.6519(2) 0.0887(14) Uani 1 1 d . U . . .
H51 H 1.028912 0.629857 0.631336 0.106 Uiso 1 1 calc R U . . .
C52 C 0.8816(4) 0.6750(3) 0.64058(16) 0.0725(11) Uani 1 1 d . U . . .
H52 H 0.869807 0.694869 0.612483 0.087 Uiso 1 1 calc R U . . .
C53 C 0.6640(3) 0.7280(2) 0.60271(12) 0.0519(8) Uani 1 1 d . U . . .
C54 C 0.7136(5) 0.7802(3) 0.57476(16) 0.0763(12) Uani 1 1 d . U . . .
H54 H 0.758739 0.821014 0.586563 0.092 Uiso 1 1 calc R U . . .
C55 C 0.6988(5) 0.7743(3) 0.53012(17) 0.0887(15) Uani 1 1 d . U . . .
H55 H 0.733544 0.810854 0.512771 0.106 Uiso 1 1 calc R U . . .
C56 C 0.6332(5) 0.7148(3) 0.51125(15) 0.0787(13) Uani 1 1 d . U . . .
H56 H 0.622374 0.710903 0.481272 0.094 Uiso 1 1 calc R U . . .
C57 C 0.5837(4) 0.6608(3) 0.53785(13) 0.0665(10) Uani 1 1 d . U . . .
H57 H 0.539554 0.619648 0.525772 0.080 Uiso 1 1 calc R U . . .
C58 C 0.5992(3) 0.6677(2) 0.58223(12) 0.0553(8) Uani 1 1 d . U . . .
H58 H 0.564964 0.630378 0.599355 0.066 Uiso 1 1 calc R U . . .
B1 B 0.6877(4) 0.7342(3) 0.65556(15) 0.0537(9) Uani 1 1 d . U . . .
C59A C 0.873(3) 0.4763(19) 0.1728(13) 0.166(5) Uani 0.250(5) 1 d D U P A 2
H59C H 0.867230 0.496394 0.143272 0.199 Uiso 0.250(5) 1 calc R U P A 2
H59D H 0.939630 0.445754 0.177274 0.199 Uiso 0.250(5) 1 calc R U P A 2
Cl5A Cl 0.8738(12) 0.5585(9) 0.2088(5) 0.181(4) Uani 0.250(5) 1 d D U P A 2
Cl6A Cl 0.7643(13) 0.4131(10) 0.1814(6) 0.190(5) Uani 0.250(5) 1 d D U P A 2

loop_
_atom_site_aniso_label
_atom_site_aniso_U_11
_atom_site_aniso_U_22
_atom_site_aniso_U_33
_atom_site_aniso_U_23
_atom_site_aniso_U_13
_atom_site_aniso_U_12
Dy1 0.04249(9) 0.04494(9) 0.04510(9) -0.00633(6) 0.00430(6) 0.00751(6)
Cl1 0.0677(6) 0.0502(5) 0.0824(7) -0.0152(5) 0.0157(5) -0.0037(4)
Cl2 0.0659(6) 0.0850(7) 0.0674(6) -0.0228(5) -0.0037(5) -0.0012(5)
Cl3 0.1051(10) 0.0742(7) 0.0843(8) 0.0130(6) 0.0161(7) 0.0082(7)
Cl4 0.1119(11) 0.0814(8) 0.1270(13) 0.0216(8) 0.0091(9) 0.0372(8)
O1 0.0474(13) 0.0558(14) 0.0574(14) 0.0014(11) 0.0082(11) 0.0100(11)
O2 0.0553(19) 0.121(3) 0.114(3) -0.004(2) -0.0040(19) 0.0223(19)
O3 0.117(3) 0.108(3) 0.112(3) -0.036(2) -0.012(2) 0.064(3)
O4 0.0540(15) 0.0711(17) 0.0769(18) -0.0147(15) 0.0209(13) 0.0073(13)
O5 0.074(2) 0.141(4) 0.142(4) -0.064(3) 0.035(2) 0.015(2)
O6 0.108(3) 0.163(4) 0.128(4) -0.021(3) 0.065(3) -0.036(3)
N8 0.0495(16) 0.0637(19) 0.0623(18) 0.0076(15) 0.0059(14) 0.0196(14)
N1 0.065(2) 0.087(3) 0.066(2) -0.0003(19) 0.0075(17) 0.026(2)
N2 0.066(2) 0.118(3) 0.089(3) -0.038(3) 0.028(2) -0.018(2)
N3 0.0507(15) 0.0528(16) 0.0398(13) -0.0035(11) 0.0080(12) 0.0033(12)
N4 0.0631(19) 0.0623(19) 0.0620(19) -0.0221(15) 0.0059(15) 0.0098(15)
N5 0.0646(19) 0.0447(16) 0.092(2) -0.0057(17) 0.0012(18) 0.0156(15)
N6 0.0490(17) 0.072(2) 0.0597(18) -0.0076(15) -0.0041(14) 0.0061(14)
N7 0.0624(18) 0.0394(14) 0.0541(16) -0.0026(12) 0.0058(14) -0.0078(13)
C1 0.0450(16) 0.0461(16) 0.0459(16) 0.0045(13) 0.0138(13) 0.0021(13)
C2 0.0480(17) 0.0455(16) 0.0490(17) -0.0029(14) 0.0141(14) -0.0006(14)
C3 0.0472(18) 0.062(2) 0.0499(18) -0.0039(15) 0.0083(14) 0.0002(15)
C4 0.0506(19) 0.060(2) 0.0526(18) 0.0012(16) 0.0111(15) 0.0119(16)
C5 0.060(2) 0.0509(18) 0.0520(18) -0.0063(15) 0.0149(16) 0.0055(16)
C6 0.0502(18) 0.0522(18) 0.0470(17) -0.0042(14) 0.0083(14) 0.0000(15)
C7 0.0419(16) 0.0548(19) 0.063(2) -0.0122(16) 0.0090(15) 0.0011(14)
C8 0.0489(18) 0.0504(18) 0.060(2) -0.0086(16) 0.0062(15) 0.0018(15)
C9 0.0452(18) 0.060(2) 0.077(2) -0.0215(19) 0.0014(17) 0.0077(16)
C10 0.0500(19) 0.077(2) 0.072(2) -0.026(2) 0.0181(17) -0.0098(18)
C11 0.073(3) 0.071(3) 0.066(2) -0.006(2) 0.018(2) -0.010(2)
C12 0.062(2) 0.056(2) 0.071(2) -0.0034(18) 0.0092(19) 0.0080(17)
C13 0.056(2) 0.068(2) 0.0405(16) -0.0019(16) 0.0055(14) -0.0027(17)
C14 0.085(3) 0.089(3) 0.055(2) 0.003(2) -0.014(2) -0.002(2)
C15 0.087(3) 0.092(3) 0.078(3) 0.015(3) -0.022(2) 0.014(3)
C16 0.083(3) 0.065(2) 0.070(2) 0.016(2) -0.003(2) 0.015(2)
C17 0.059(2) 0.0510(18) 0.0489(17) 0.0072(14) 0.0095(15) 0.0040(15)
C18 0.060(2) 0.069(2) 0.0468(18) -0.0187(17) 0.0104(16) -0.0048(18)
C19 0.097(4) 0.096(4) 0.068(3) -0.034(3) -0.008(3) 0.001(3)
C20 0.075(3) 0.063(2) 0.096(3) -0.038(2) 0.002(2) 0.016(2)
C21 0.084(3) 0.049(2) 0.120(4) -0.024(2) -0.005(3) 0.012(2)
C22 0.059(2) 0.053(2) 0.111(3) 0.016(2) 0.007(2) 0.0123(18)
C23 0.111(5) 0.063(3) 0.161(6) 0.020(4) 0.014(4) -0.004(3)
C24 0.052(2) 0.069(2) 0.087(3) 0.025(2) 0.0114(19) 0.0224(18)
C25 0.073(3) 0.094(3) 0.101(3) 0.042(3) 0.020(3) 0.027(3)
C26 0.091(3) 0.119(4) 0.079(3) 0.034(3) 0.025(3) 0.039(3)
C27 0.088(3) 0.109(4) 0.059(2) 0.012(2) 0.008(2) 0.040(3)
C28 0.059(2) 0.081(3) 0.0516(19) 0.0035(18) 0.0038(16) 0.0302(19)
C29 0.060(2) 0.077(3) 0.052(2) -0.0107(18) -0.0099(17) 0.0273(19)
C30 0.126(5) 0.090(4) 0.064(3) -0.025(3) -0.024(3) 0.026(3)
C31 0.057(2) 0.081(3) 0.075(3) -0.015(2) -0.0007(19) -0.015(2)
C32 0.077(3) 0.057(2) 0.073(2) -0.0149(19) 0.001(2) -0.016(2)
C33 0.066(2) 0.0442(17) 0.0541(19) 0.0021(15) 0.0134(16) 0.0023(16)
C34 0.106(4) 0.046(2) 0.080(3) 0.000(2) 0.014(3) 0.006(2)
Cl5 0.184(3) 0.176(3) 0.152(3) 0.052(2) 0.002(2) -0.002(3)
Cl6 0.116(2) 0.153(3) 0.163(3) 0.037(2) 0.017(2) 0.0118(19)
C59 0.145(6) 0.172(8) 0.163(7) 0.030(8) 0.026(6) 0.014(7)
Cl7 0.208(3) 0.190(3) 0.1345(18) 0.0057(18) 0.0318(18) 0.012(2)
Cl8 0.1269(14) 0.1234(14) 0.1339(15) -0.0013(12) -0.0197(12) 0.0088(11)
C60 0.200(8) 0.119(6) 0.151(7) -0.004(5) 0.051(6) -0.009(6)
C35 0.063(2) 0.0552(19) 0.0445(17) -0.0090(15) 0.0092(15) -0.0054(16)
C36 0.085(3) 0.057(2) 0.067(2) -0.0060(18) 0.024(2) -0.011(2)
C37 0.102(3) 0.080(3) 0.064(2) 0.000(2) 0.013(2) -0.028(3)
C38 0.080(3) 0.113(4) 0.056(2) 0.003(2) 0.010(2) -0.039(3)
C39 0.065(2) 0.120(4) 0.056(2) -0.004(2) 0.0117(19) -0.005(3)
C40 0.065(2) 0.077(3) 0.051(2) -0.0084(19) 0.0075(17) -0.005(2)
C41 0.062(2) 0.0521(19) 0.074(2) -0.0189(18) 0.0219(18) -0.0055(17)
C42 0.085(3) 0.050(2) 0.094(3) -0.010(2) 0.018(2) -0.003(2)
C43 0.101(3) 0.054(2) 0.119(4) -0.016(3) 0.035(3) -0.004(2)
C44 0.095(3) 0.066(3) 0.130(4) -0.035(3) 0.038(3) -0.010(3)
C45 0.083(3) 0.089(3) 0.117(4) -0.051(3) 0.018(3) -0.023(3)
C46 0.068(3) 0.078(3) 0.094(3) -0.035(2) 0.012(2) -0.007(2)
C47 0.062(2) 0.0535(19) 0.060(2) -0.0118(17) 0.0090(17) -0.0016(17)
C48 0.079(3) 0.086(3) 0.074(3) 0.004(2) 0.013(2) 0.011(2)
C49 0.087(3) 0.105(4) 0.091(3) 0.013(3) -0.004(3) 0.020(3)
C50 0.074(3) 0.098(4) 0.115(4) -0.012(3) -0.003(3) 0.023(3)
C51 0.067(3) 0.101(3) 0.099(3) -0.023(3) 0.013(3) 0.011(3)
C52 0.066(2) 0.079(3) 0.074(3) -0.018(2) 0.012(2) 0.001(2)
C53 0.063(2) 0.0410(16) 0.0530(18) -0.0007(14) 0.0117(16) 0.0027(14)
C54 0.101(3) 0.063(2) 0.067(3) 0.0025(19) 0.018(2) -0.021(2)
C55 0.123(4) 0.079(3) 0.066(3) 0.015(2) 0.024(3) -0.018(3)
C56 0.099(3) 0.085(3) 0.052(2) 0.007(2) 0.006(2) 0.006(3)
C57 0.073(2) 0.069(2) 0.057(2) -0.0060(19) 0.0003(19) 0.001(2)
C58 0.064(2) 0.0491(18) 0.0540(19) -0.0001(15) 0.0086(16) 0.0019(16)
B1 0.061(2) 0.0450(19) 0.056(2) -0.0092(16) 0.0144(18) -0.0061(17)
C59A 0.155(8) 0.175(8) 0.169(8) 0.019(8) 0.022(8) 0.007(8)
Cl5A 0.160(7) 0.196(9) 0.191(8) 0.006(8) 0.028(6) -0.011(8)
Cl6A 0.183(10) 0.192(9) 0.199(11) -0.013(9) 0.038(8) -0.001(8)

loop_
_atom_type_symbol
_atom_type_description
_atom_type_scat_dispersion_real
_atom_type_scat_dispersion_imag
_atom_type_scat_source
C C 0.0033 0.0016 'International Tables Vol C Tables 4.2.6.8 and 6.1.1.4'
H H 0.0000 0.0000 'International Tables Vol C Tables 4.2.6.8 and 6.1.1.4'
B B 0.0013 0.0007 'International Tables Vol C Tables 4.2.6.8 and 6.1.1.4'
Cl Cl 0.1484 0.1585 'International Tables Vol C Tables 4.2.6.8 and 6.1.1.4'
Dy Dy -0.1892 4.4098 'International Tables Vol C Tables 4.2.6.8 and 6.1.1.4'
N N 0.0061 0.0033 'International Tables Vol C Tables 4.2.6.8 and 6.1.1.4'
O O 0.0106 0.0060 'International Tables Vol C Tables 4.2.6.8 and 6.1.1.4'

loop_
_geom_angle_atom_site_label_1
_geom_angle_atom_site_label_2
_geom_angle_atom_site_label_3
_geom_angle
_geom_angle_site_symmetry_1
_geom_angle_site_symmetry_3
_geom_angle_publ_flag
O1 Dy1 N8 74.02(10) . . ?
O1 Dy1 N3 76.91(9) . . ?
O1 Dy1 N4 100.51(11) . . ?
O1 Dy1 N5 84.38(11) . . ?
O1 Dy1 N6 99.43(11) . . ?
O1 Dy1 N7 86.66(9) . . ?
O4 Dy1 O1 173.49(11) . . ?
O4 Dy1 N8 100.30(11) . . ?
O4 Dy1 N3 108.80(11) . . ?
O4 Dy1 N4 80.07(11) . . ?
O4 Dy1 N5 90.10(12) . . ?
O4 Dy1 N6 80.23(11) . . ?
O4 Dy1 N7 98.85(11) . . ?
N8 Dy1 N7 116.13(10) . . ?
N3 Dy1 N8 150.90(9) . . ?
N3 Dy1 N7 60.25(9) . . ?
N4 Dy1 N8 125.54(12) . . ?
N4 Dy1 N3 61.49(11) . . ?
N4 Dy1 N5 64.19(13) . . ?
N4 Dy1 N7 117.56(11) . . ?
N5 Dy1 N8 61.35(12) . . ?
N5 Dy1 N3 117.18(11) . . ?
N5 Dy1 N7 171.04(11) . . ?
N6 Dy1 N8 61.68(12) . . ?
N6 Dy1 N3 122.94(11) . . ?
N6 Dy1 N4 160.04(11) . . ?
N6 Dy1 N5 119.04(12) . . ?
N6 Dy1 N7 62.70(10) . . ?
C1 O1 Dy1 144.3(2) . . ?
C7 O4 Dy1 161.0(3) . . ?
C24 N8 Dy1 119.5(3) . . ?
C24 N8 C28 120.4(4) . . ?
C28 N8 Dy1 118.5(3) . . ?
O2 N1 O3 122.3(4) . . ?
O2 N1 C4 118.9(4) . . ?
O3 N1 C4 118.8(4) . . ?
O5 N2 C10 119.1(5) . . ?
O6 N2 O5 123.9(5) . . ?
O6 N2 C10 117.0(5) . . ?
C13 N3 Dy1 120.1(2) . . ?
C17 N3 Dy1 119.8(2) . . ?
C17 N3 C13 118.7(3) . . ?
C18 N4 Dy1 124.8(3) . . ?
C18 N4 C20 121.8(4) . . ?
C20 N4 Dy1 112.6(3) . . ?
C21 N5 Dy1 118.5(3) . . ?
C22 N5 Dy1 122.4(3) . . ?
C22 N5 C21 118.1(4) . . ?
C29 N6 Dy1 123.6(3) . . ?
C29 N6 C31 122.2(4) . . ?
C31 N6 Dy1 113.1(3) . . ?
C32 N7 Dy1 118.2(2) . . ?
C33 N7 Dy1 119.9(2) . . ?
C33 N7 C32 119.5(3) . . ?
O1 C1 C2 123.9(3) . . ?
O1 C1 C6 121.8(3) . . ?
C2 C1 C6 114.2(3) . . ?
C1 C2 Cl1 116.9(3) . . ?
C3 C2 Cl1 118.9(3) . . ?
C3 C2 C1 124.2(3) . . ?
C2 C3 H3 121.2 . . ?
C2 C3 C4 117.6(4) . . ?
C4 C3 H3 121.2 . . ?
C3 C4 N1 118.8(4) . . ?
C5 C4 N1 118.9(4) . . ?
C5 C4 C3 122.1(3) . . ?
C4 C5 H5 120.5 . . ?
C6 C5 C4 118.9(3) . . ?
C6 C5 H5 120.5 . . ?
C1 C6 Cl2 117.3(3) . . ?
C5 C6 Cl2 119.9(3) . . ?
C5 C6 C1 122.8(3) . . ?
O4 C7 C8 121.7(4) . . ?
O4 C7 C12 123.1(4) . . ?
C12 C7 C8 115.2(3) . . ?
C7 C8 Cl3 117.9(3) . . ?
C9 C8 Cl3 119.6(3) . . ?
C9 C8 C7 122.5(4) . . ?
C8 C9 H9 120.7 . . ?
C8 C9 C10 118.7(4) . . ?
C10 C9 H9 120.7 . . ?
C9 C10 N2 117.8(4) . . ?
C11 C10 N2 120.4(5) . . ?
C11 C10 C9 121.7(4) . . ?
C10 C11 H11 120.7 . . ?
C10 C11 C12 118.7(4) . . ?
C12 C11 H11 120.7 . . ?
C7 C12 Cl4 115.8(3) . . ?
C11 C12 Cl4 121.1(4) . . ?
C11 C12 C7 123.1(4) . . ?
N3 C13 C14 121.3(4) . . ?
N3 C13 C18 115.4(3) . . ?
C14 C13 C18 123.3(4) . . ?
C13 C14 H14 120.4 . . ?
C15 C14 C13 119.2(4) . . ?
C15 C14 H14 120.4 . . ?
C14 C15 H15 120.1 . . ?
C16 C15 C14 119.9(4) . . ?
C16 C15 H15 120.1 . . ?
C15 C16 H16 120.7 . . ?
C15 C16 C17 118.7(4) . . ?
C17 C16 H16 120.7 . . ?
N3 C17 C16 122.1(4) . . ?
N3 C17 C33 115.9(3) . . ?
C16 C17 C33 121.8(4) . . ?
N4 C18 C13 115.5(3) . . ?
N4 C18 C19 127.4(4) . . ?
C13 C18 C19 117.1(4) . . ?
C18 C19 H19A 109.5 . . ?
C18 C19 H19B 109.5 . . ?
C18 C19 H19C 109.5 . . ?
H19A C19 H19B 109.5 . . ?
H19A C19 H19C 109.5 . . ?
H19B C19 H19C 109.5 . . ?
N4 C20 H20A 110.2 . . ?
N4 C20 H20B 110.2 . . ?
N4 C20 C21 107.6(4) . . ?
H20A C20 H20B 108.5 . . ?
C21 C20 H20A 110.2 . . ?
C21 C20 H20B 110.2 . . ?
N5 C21 C20 109.7(4) . . ?
N5 C21 H21A 109.7 . . ?
N5 C21 H21B 109.7 . . ?
C20 C21 H21A 109.7 . . ?
C20 C21 H21B 109.7 . . ?
H21A C21 H21B 108.2 . . ?
N5 C22 C23 124.8(5) . . ?
N5 C22 C24 115.8(4) . . ?
C24 C22 C23 119.4(5) . . ?
C22 C23 H23A 109.5 . . ?
C22 C23 H23B 109.5 . . ?
C22 C23 H23C 109.5 . . ?
H23A C23 H23B 109.5 . . ?
H23A C23 H23C 109.5 . . ?
H23B C23 H23C 109.5 . . ?
N8 C24 C22 115.8(4) . . ?
N8 C24 C25 120.9(5) . . ?
C25 C24 C22 123.2(5) . . ?
C24 C25 H25 120.8 . . ?
C26 C25 C24 118.4(6) . . ?
C26 C25 H25 120.8 . . ?
C25 C26 H26 119.7 . . ?
C27 C26 C25 120.5(5) . . ?
C27 C26 H26 119.7 . . ?
C26 C27 H27 120.5 . . ?
C26 C27 C28 119.0(6) . . ?
C28 C27 H27 120.5 . . ?
N8 C28 C27 120.6(5) . . ?
N8 C28 C29 116.3(4) . . ?
C27 C28 C29 123.1(5) . . ?
N6 C29 C28 115.7(4) . . ?
N6 C29 C30 125.0(5) . . ?
C28 C29 C30 119.3(4) . . ?
C29 C30 H30A 109.5 . . ?
C29 C30 H30B 109.5 . . ?
C29 C30 H30C 109.5 . . ?
H30A C30 H30B 109.5 . . ?
H30A C30 H30C 109.5 . . ?
H30B C30 H30C 109.5 . . ?
N6 C31 H31A 110.4 . . ?
N6 C31 H31B 110.4 . . ?
N6 C31 C32 106.8(3) . . ?
H31A C31 H31B 108.6 . . ?
C32 C31 H31A 110.4 . . ?
C32 C31 H31B 110.4 . . ?
N7 C32 C31 108.2(3) . . ?
N7 C32 H32A 110.1 . . ?
N7 C32 H32B 110.1 . . ?
C31 C32 H32A 110.1 . . ?
C31 C32 H32B 110.1 . . ?
H32A C32 H32B 108.4 . . ?
N7 C33 C17 115.6(3) . . ?
N7 C33 C34 125.6(4) . . ?
C17 C33 C34 118.7(4) . . ?
C33 C34 H34A 109.5 . . ?
C33 C34 H34B 109.5 . . ?
C33 C34 H34C 109.5 . . ?
H34A C34 H34B 109.5 . . ?
H34A C34 H34C 109.5 . . ?
H34B C34 H34C 109.5 . . ?
Cl5 C59 H59A 108.6 . . ?
Cl5 C59 H59B 108.6 . . ?
Cl6 C59 Cl5 114.5(9) . . ?
Cl6 C59 H59A 108.6 . . ?
Cl6 C59 H59B 108.6 . . ?
H59A C59 H59B 107.6 . . ?
Cl7 C60 H60A 108.5 . . ?
Cl7 C60 H60B 108.5 . . ?
Cl8 C60 Cl7 115.2(5) . . ?
Cl8 C60 H60A 108.5 . . ?
Cl8 C60 H60B 108.5 . . ?
H60A C60 H60B 107.5 . . ?
C36 C35 B1 123.0(4) . . ?
C40 C35 C36 114.0(4) . . ?
C40 C35 B1 122.4(4) . . ?
C35 C36 H36 118.1 . . ?
C37 C36 C35 123.8(5) . . ?
C37 C36 H36 118.1 . . ?
C36 C37 H37 119.9 . . ?
C38 C37 C36 120.2(5) . . ?
C38 C37 H37 119.9 . . ?
C37 C38 H38 120.2 . . ?
C37 C38 C39 119.6(5) . . ?
C39 C38 H38 120.2 . . ?
C38 C39 H39 120.3 . . ?
C38 C39 C40 119.4(5) . . ?
C40 C39 H39 120.3 . . ?
C35 C40 C39 122.9(5) . . ?
C35 C40 H40 118.5 . . ?
C39 C40 H40 118.5 . . ?
C42 C41 B1 121.5(4) . . ?
C46 C41 C42 114.5(4) . . ?
C46 C41 B1 124.0(4) . . ?
C41 C42 H42 118.4 . . ?
C43 C42 C41 123.2(5) . . ?
C43 C42 H42 118.4 . . ?
C42 C43 H43 119.9 . . ?
C44 C43 C42 120.1(6) . . ?
C44 C43 H43 119.9 . . ?
C43 C44 H44 119.9 . . ?
C43 C44 C45 120.2(5) . . ?
C45 C44 H44 119.9 . . ?
C44 C45 H45 119.9 . . ?
C44 C45 C46 120.3(5) . . ?
C46 C45 H45 119.9 . . ?
C41 C46 C45 121.8(5) . . ?
C41 C46 H46 119.1 . . ?
C45 C46 H46 119.1 . . ?
C48 C47 B1 123.3(4) . . ?
C52 C47 C48 113.7(4) . . ?
C52 C47 B1 122.9(4) . . ?
C47 C48 H48 118.1 . . ?
C49 C48 C47 123.8(5) . . ?
C49 C48 H48 118.1 . . ?
C48 C49 H49 120.0 . . ?
C50 C49 C48 119.9(5) . . ?
C50 C49 H49 120.0 . . ?
C49 C50 H50 120.7 . . ?
C51 C50 C49 118.7(5) . . ?
C51 C50 H50 120.7 . . ?
C50 C51 H51 119.7 . . ?
C50 C51 C52 120.6(5) . . ?
C52 C51 H51 119.7 . . ?
C47 C52 H52 118.3 . . ?
C51 C52 C47 123.4(5) . . ?
C51 C52 H52 118.3 . . ?
C54 C53 C58 114.7(4) . . ?
C54 C53 B1 121.7(4) . . ?
C58 C53 B1 123.5(3) . . ?
C53 C54 H54 118.5 . . ?
C55 C54 C53 123.0(5) . . ?
C55 C54 H54 118.5 . . ?
C54 C55 H55 119.7 . . ?
C56 C55 C54 120.5(5) . . ?
C56 C55 H55 119.7 . . ?
C55 C56 H56 120.8 . . ?
C55 C56 C57 118.3(4) . . ?
C57 C56 H56 120.8 . . ?
C56 C57 H57 119.8 . . ?
C58 C57 C56 120.3(4) . . ?
C58 C57 H57 119.8 . . ?
C53 C58 H58 118.4 . . ?
C57 C58 C53 123.1(4) . . ?
C57 C58 H58 118.4 . . ?
C35 B1 C41 110.3(3) . . ?
C47 B1 C35 111.9(3) . . ?
C47 B1 C41 108.9(3) . . ?
C47 B1 C53 108.2(3) . . ?
C53 B1 C35 107.2(3) . . ?
C53 B1 C41 110.3(3) . . ?
H59C C59A H59D 108.2 . . ?
Cl5A C59A H59C 109.8 . . ?
Cl5A C59A H59D 109.8 . . ?
Cl6A C59A H59C 109.8 . . ?
Cl6A C59A H59D 109.8 . . ?
Cl6A C59A Cl5A 109.4(16) . . ?

loop_
_geom_bond_atom_site_label_1
_geom_bond_atom_site_label_2
_geom_bond_distance
_geom_bond_site_symmetry_2
_geom_bond_publ_flag
Dy1 O1 2.223(3) . ?
Dy1 O4 2.166(3) . ?
Dy1 N8 2.580(3) . ?
Dy1 N3 2.578(3) . ?
Dy1 N4 2.537(3) . ?
Dy1 N5 2.575(4) . ?
Dy1 N6 2.518(3) . ?
Dy1 N7 2.637(3) . ?
Cl1 C2 1.743(4) . ?
Cl2 C6 1.735(4) . ?
Cl3 C8 1.724(4) . ?
Cl4 C12 1.732(4) . ?
O1 C1 1.285(4) . ?
O2 N1 1.212(5) . ?
O3 N1 1.218(5) . ?
O4 C7 1.288(4) . ?
O5 N2 1.222(7) . ?
O6 N2 1.216(7) . ?
N8 C24 1.334(6) . ?
N8 C28 1.335(6) . ?
N1 C4 1.458(5) . ?
N2 C10 1.460(5) . ?
N3 C13 1.344(5) . ?
N3 C17 1.335(5) . ?
N4 C18 1.274(5) . ?
N4 C20 1.460(5) . ?
N5 C21 1.476(6) . ?
N5 C22 1.278(6) . ?
N6 C29 1.279(6) . ?
N6 C31 1.457(6) . ?
N7 C32 1.469(5) . ?
N7 C33 1.268(5) . ?
C1 C2 1.401(5) . ?
C1 C6 1.436(5) . ?
C2 C3 1.380(5) . ?
C3 H3 0.9300 . ?
C3 C4 1.383(5) . ?
C4 C5 1.376(5) . ?
C5 H5 0.9300 . ?
C5 C6 1.367(5) . ?
C7 C8 1.419(5) . ?
C7 C12 1.405(6) . ?
C8 C9 1.369(5) . ?
C9 H9 0.9300 . ?
C9 C10 1.383(6) . ?
C10 C11 1.370(7) . ?
C11 H11 0.9300 . ?
C11 C12 1.371(6) . ?
C13 C14 1.388(6) . ?
C13 C18 1.487(6) . ?
C14 H14 0.9300 . ?
C14 C15 1.374(7) . ?
C15 H15 0.9300 . ?
C15 C16 1.350(7) . ?
C16 H16 0.9300 . ?
C16 C17 1.399(6) . ?
C17 C33 1.484(5) . ?
C18 C19 1.511(5) . ?
C19 H19A 0.9600 . ?
C19 H19B 0.9600 . ?
C19 H19C 0.9600 . ?
C20 H20A 0.9700 . ?
C20 H20B 0.9700 . ?
C20 C21 1.513(8) . ?
C21 H21A 0.9700 . ?
C21 H21B 0.9700 . ?
C22 C23 1.512(7) . ?
C22 C24 1.492(7) . ?
C23 H23A 0.9600 . ?
C23 H23B 0.9600 . ?
C23 H23C 0.9600 . ?
C24 C25 1.405(7) . ?
C25 H25 0.9300 . ?
C25 C26 1.365(9) . ?
C26 H26 0.9300 . ?
C26 C27 1.361(9) . ?
C27 H27 0.9300 . ?
C27 C28 1.401(6) . ?
C28 C29 1.468(7) . ?
C29 C30 1.503(6) . ?
C30 H30A 0.9600 . ?
C30 H30B 0.9600 . ?
C30 H30C 0.9600 . ?
C31 H31A 0.9700 . ?
C31 H31B 0.9700 . ?
C31 C32 1.514(7) . ?
C32 H32A 0.9700 . ?
C32 H32B 0.9700 . ?
C33 C34 1.504(5) . ?
C34 H34A 0.9600 . ?
C34 H34B 0.9600 . ?
C34 H34C 0.9600 . ?
Cl5 C59 1.723(13) . ?
Cl6 C59 1.669(13) . ?
C59 H59A 0.9700 . ?
C59 H59B 0.9700 . ?
Cl7 C60 1.757(9) . ?
Cl8 C60 1.704(9) . ?
C60 H60A 0.9700 . ?
C60 H60B 0.9700 . ?
C35 C36 1.403(6) . ?
C35 C40 1.397(6) . ?
C35 B1 1.649(6) . ?
C36 H36 0.9300 . ?
C36 C37 1.371(6) . ?
C37 H37 0.9300 . ?
C37 C38 1.364(8) . ?
C38 H38 0.9300 . ?
C38 C39 1.374(8) . ?
C39 H39 0.9300 . ?
C39 C40 1.406(6) . ?
C40 H40 0.9300 . ?
C41 C42 1.408(7) . ?
C41 C46 1.370(6) . ?
C41 B1 1.666(6) . ?
C42 H42 0.9300 . ?
C42 C43 1.392(6) . ?
C43 H43 0.9300 . ?
C43 C44 1.330(8) . ?
C44 H44 0.9300 . ?
C44 C45 1.348(9) . ?
C45 H45 0.9300 . ?
C45 C46 1.429(7) . ?
C46 H46 0.9300 . ?
C47 C48 1.391(6) . ?
C47 C52 1.389(6) . ?
C47 B1 1.644(6) . ?
C48 H48 0.9300 . ?
C48 C49 1.385(7) . ?
C49 H49 0.9300 . ?
C49 C50 1.368(8) . ?
C50 H50 0.9300 . ?
C50 C51 1.360(8) . ?
C51 H51 0.9300 . ?
C51 C52 1.383(7) . ?
C52 H52 0.9300 . ?
C53 C54 1.389(6) . ?
C53 C58 1.397(5) . ?
C53 B1 1.645(6) . ?
C54 H54 0.9300 . ?
C54 C55 1.384(7) . ?
C55 H55 0.9300 . ?
C55 C56 1.373(7) . ?
C56 H56 0.9300 . ?
C56 C57 1.379(7) . ?
C57 H57 0.9300 . ?
C57 C58 1.378(5) . ?
C58 H58 0.9300 . ?
C59A H59C 0.9700 . ?
C59A H59D 0.9700 . ?
C59A Cl5A 1.745(19) . ?
C59A Cl6A 1.735(19) . ?

loop_
_geom_torsion_atom_site_label_1
_geom_torsion_atom_site_label_2
_geom_torsion_atom_site_label_3
_geom_torsion_atom_site_label_4
_geom_torsion
_geom_torsion_site_symmetry_1
_geom_torsion_site_symmetry_2
_geom_torsion_site_symmetry_3
_geom_torsion_site_symmetry_4
_geom_torsion_publ_flag
Dy1 O1 C1 C2 88.3(5) . . . . ?
Dy1 O1 C1 C6 -90.9(5) . . . . ?
Dy1 O4 C7 C8 -131.1(8) . . . . ?
Dy1 O4 C7 C12 49.1(10) . . . . ?
Dy1 N8 C24 C22 20.3(4) . . . . ?
Dy1 N8 C24 C25 -162.4(3) . . . . ?
Dy1 N8 C28 C27 163.7(3) . . . . ?
Dy1 N8 C28 C29 -18.2(4) . . . . ?
Dy1 N3 C13 C14 164.8(3) . . . . ?
Dy1 N3 C13 C18 -16.2(4) . . . . ?
Dy1 N3 C17 C16 -162.9(3) . . . . ?
Dy1 N3 C17 C33 21.7(4) . . . . ?
Dy1 N4 C18 C13 8.7(5) . . . . ?
Dy1 N4 C18 C19 -170.5(4) . . . . ?
Dy1 N4 C20 C21 58.9(4) . . . . ?
Dy1 N5 C21 C20 19.5(5) . . . . ?
Dy1 N5 C22 C23 166.9(4) . . . . ?
Dy1 N5 C22 C24 -15.4(5) . . . . ?
Dy1 N6 C29 C28 15.0(5) . . . . ?
Dy1 N6 C29 C30 -166.1(3) . . . . ?
Dy1 N6 C31 C32 63.6(4) . . . . ?
Dy1 N7 C32 C31 19.4(4) . . . . ?
Dy1 N7 C33 C17 -24.4(4) . . . . ?
Dy1 N7 C33 C34 158.9(3) . . . . ?
Cl1 C2 C3 C4 179.3(3) . . . . ?
Cl3 C8 C9 C10 179.3(3) . . . . ?
O1 C1 C2 Cl1 4.2(5) . . . . ?
O1 C1 C2 C3 -175.8(3) . . . . ?
O1 C1 C6 Cl2 -5.8(4) . . . . ?
O1 C1 C6 C5 175.4(3) . . . . ?
O2 N1 C4 C3 0.0(6) . . . . ?
O2 N1 C4 C5 -175.3(4) . . . . ?
O3 N1 C4 C3 179.1(4) . . . . ?
O3 N1 C4 C5 3.7(6) . . . . ?
O4 C7 C8 Cl3 2.5(5) . . . . ?
O4 C7 C8 C9 -179.0(4) . . . . ?
O4 C7 C12 Cl4 -2.8(6) . . . . ?
O4 C7 C12 C11 178.8(4) . . . . ?
O5 N2 C10 C9 9.5(6) . . . . ?
O5 N2 C10 C11 -169.7(5) . . . . ?
O6 N2 C10 C9 -170.0(5) . . . . ?
O6 N2 C10 C11 10.8(7) . . . . ?
N8 C24 C25 C26 -1.8(7) . . . . ?
N8 C28 C29 N6 2.9(5) . . . . ?
N8 C28 C29 C30 -176.1(4) . . . . ?
N1 C4 C5 C6 176.8(4) . . . . ?
N2 C10 C11 C12 -178.8(4) . . . . ?
N3 C13 C14 C15 -1.7(7) . . . . ?
N3 C13 C18 N4 5.3(5) . . . . ?
N3 C13 C18 C19 -175.4(4) . . . . ?
N3 C17 C33 N7 2.1(5) . . . . ?
N3 C17 C33 C34 179.0(4) . . . . ?
N4 C20 C21 N5 -49.8(5) . . . . ?
N5 C22 C24 N8 -3.5(5) . . . . ?
N5 C22 C24 C25 179.3(4) . . . . ?
N6 C31 C32 N7 -51.5(5) . . . . ?
C1 C2 C3 C4 -0.7(5) . . . . ?
C2 C1 C6 Cl2 174.9(3) . . . . ?
C2 C1 C6 C5 -3.9(5) . . . . ?
C2 C3 C4 N1 -177.2(3) . . . . ?
C2 C3 C4 C5 -2.0(6) . . . . ?
C3 C4 C5 C6 1.6(6) . . . . ?
C4 C5 C6 Cl2 -177.2(3) . . . . ?
C4 C5 C6 C1 1.5(6) . . . . ?
C6 C1 C2 Cl1 -176.5(2) . . . . ?
C6 C1 C2 C3 3.5(5) . . . . ?
C7 C8 C9 C10 0.7(6) . . . . ?
C8 C7 C12 Cl4 177.3(3) . . . . ?
C8 C7 C12 C11 -1.1(6) . . . . ?
C8 C9 C10 N2 178.6(4) . . . . ?
C8 C9 C10 C11 -2.2(6) . . . . ?
C9 C10 C11 C12 2.0(7) . . . . ?
C10 C11 C12 Cl4 -178.6(3) . . . . ?
C10 C11 C12 C7 -0.3(7) . . . . ?
C12 C7 C8 Cl3 -177.7(3) . . . . ?
C12 C7 C8 C9 0.8(6) . . . . ?
C13 N3 C17 C16 3.5(6) . . . . ?
C13 N3 C17 C33 -172.0(3) . . . . ?
C13 C14 C15 C16 3.1(8) . . . . ?
C14 C13 C18 N4 -175.7(4) . . . . ?
C14 C13 C18 C19 3.5(6) . . . . ?
C14 C15 C16 C17 -1.2(8) . . . . ?
C15 C16 C17 N3 -2.1(7) . . . . ?
C15 C16 C17 C33 173.0(4) . . . . ?
C16 C17 C33 N7 -173.4(4) . . . . ?
C16 C17 C33 C34 3.5(6) . . . . ?
C17 N3 C13 C14 -1.5(6) . . . . ?
C17 N3 C13 C18 177.5(3) . . . . ?
C18 N4 C20 C21 -111.4(5) . . . . ?
C18 C13 C14 C15 179.4(5) . . . . ?
C20 N4 C18 C13 177.9(4) . . . . ?
C20 N4 C18 C19 -1.3(7) . . . . ?
C21 N5 C22 C23 -1.6(7) . . . . ?
C21 N5 C22 C24 176.1(4) . . . . ?
C22 N5 C21 C20 -171.6(4) . . . . ?
C22 C24 C25 C26 175.2(4) . . . . ?
C23 C22 C24 N8 174.3(4) . . . . ?
C23 C22 C24 C25 -2.9(6) . . . . ?
C24 N8 C28 C27 -1.9(6) . . . . ?
C24 N8 C28 C29 176.2(3) . . . . ?
C24 C25 C26 C27 -0.5(7) . . . . ?
C25 C26 C27 C28 1.5(8) . . . . ?
C26 C27 C28 N8 -0.4(6) . . . . ?
C26 C27 C28 C29 -178.4(4) . . . . ?
C27 C28 C29 N6 -179.0(4) . . . . ?
C27 C28 C29 C30 2.0(6) . . . . ?
C28 N8 C24 C22 -174.2(3) . . . . ?
C28 N8 C24 C25 3.0(6) . . . . ?
C29 N6 C31 C32 -104.3(4) . . . . ?
C31 N6 C29 C28 -178.4(4) . . . . ?
C31 N6 C29 C30 0.5(6) . . . . ?
C32 N7 C33 C17 173.1(3) . . . . ?
C32 N7 C33 C34 -3.5(6) . . . . ?
C33 N7 C32 C31 -177.9(4) . . . . ?
C35 C36 C37 C38 0.6(7) . . . . ?
C36 C35 C40 C39 -1.4(6) . . . . ?
C36 C35 B1 C41 -155.3(4) . . . . ?
C36 C35 B1 C47 -33.9(5) . . . . ?
C36 C35 B1 C53 84.6(5) . . . . ?
C36 C37 C38 C39 -2.4(7) . . . . ?
C37 C38 C39 C40 2.3(7) . . . . ?
C38 C39 C40 C35 -0.3(7) . . . . ?
C40 C35 C36 C37 1.3(6) . . . . ?
C40 C35 B1 C41 34.4(5) . . . . ?
C40 C35 B1 C47 155.8(3) . . . . ?
C40 C35 B1 C53 -85.7(4) . . . . ?
C41 C42 C43 C44 0.4(8) . . . . ?
C42 C41 C46 C45 -0.5(7) . . . . ?
C42 C41 B1 C35 -79.2(5) . . . . ?
C42 C41 B1 C47 157.7(4) . . . . ?
C42 C41 B1 C53 39.1(5) . . . . ?
C42 C43 C44 C45 -0.5(9) . . . . ?
C43 C44 C45 C46 0.2(9) . . . . ?
C44 C45 C46 C41 0.3(9) . . . . ?
C46 C41 C42 C43 0.2(7) . . . . ?
C46 C41 B1 C35 100.7(5) . . . . ?
C46 C41 B1 C47 -22.4(5) . . . . ?
C46 C41 B1 C53 -141.0(4) . . . . ?
C47 C48 C49 C50 0.6(9) . . . . ?
C48 C47 C52 C51 1.0(7) . . . . ?
C48 C47 B1 C35 -39.9(5) . . . . ?
C48 C47 B1 C41 82.3(5) . . . . ?
C48 C47 B1 C53 -157.8(4) . . . . ?
C48 C49 C50 C51 -1.3(10) . . . . ?
C49 C50 C51 C52 1.9(9) . . . . ?
C50 C51 C52 C47 -1.8(9) . . . . ?
C52 C47 C48 C49 -0.4(8) . . . . ?
C52 C47 B1 C35 143.6(4) . . . . ?
C52 C47 B1 C41 -94.2(5) . . . . ?
C52 C47 B1 C53 25.7(5) . . . . ?
C53 C54 C55 C56 -0.3(9) . . . . ?
C54 C53 C58 C57 -1.1(6) . . . . ?
C54 C53 B1 C35 157.6(4) . . . . ?
C54 C53 B1 C41 37.5(5) . . . . ?
C54 C53 B1 C47 -81.6(5) . . . . ?
C54 C55 C56 C57 -0.7(9) . . . . ?
C55 C56 C57 C58 0.8(8) . . . . ?
C56 C57 C58 C53 0.2(7) . . . . ?
C58 C53 C54 C55 1.2(7) . . . . ?
C58 C53 B1 C35 -26.7(5) . . . . ?
C58 C53 B1 C41 -146.9(4) . . . . ?
C58 C53 B1 C47 94.1(4) . . . . ?
B1 C35 C36 C37 -169.8(4) . . . . ?
B1 C35 C40 C39 169.7(4) . . . . ?
B1 C41 C42 C43 -179.9(4) . . . . ?
B1 C41 C46 C45 179.6(4) . . . . ?
B1 C47 C48 C49 -177.2(5) . . . . ?
B1 C47 C52 C51 177.8(4) . . . . ?
B1 C53 C54 C55 177.2(5) . . . . ?
B1 C53 C58 C57 -177.0(4) . . . . ?
